data_7227510
loop_
_publ_author_name
'Aubert, E.'
'Abboud, M.'
'Doudouh, A.'
'Durand, P.'
'Peluso, P.'
'Ligresti, A.'
'Vigolo, B.'
'Cossu, S.'
'Pale, P.'
'Mamane, V.'

_publ_section_title
;
 Silver(i) coordination polymers with
 3,3&#x2032;,5,5&#x2032;-tetrasubstituted 4,4&#x2032;-bipyridine ligands:
 towards new porous chiral materials
;
_journal_issue 12
_journal_name_full 'RSC Adv.'
_journal_page_first 7358
_journal_paper_doi 10.1039/C6RA28197D
_journal_volume 7
_journal_year 2017
_chemical_formula_moiety 'C10 H4 Ag Br4 N3 O3'
_chemical_formula_sum 'C10 H4 Ag Br4 N3 O3'
_chemical_formula_weight 641.67
_chemical_name_systematic
;
 ?
;
_space_group_IT_number 14
_symmetry_cell_setting monoclinic
_symmetry_space_group_name_Hall '-P 2ybc'
_symmetry_space_group_name_H-M 'P 1 21/c 1'
_atom_sites_solution_hydrogens geom
_atom_sites_solution_primary direct
_atom_sites_solution_secondary difmap
_audit_creation_method SHELXL-97
_audit_update_record
;
2015-11-30 deposited with the CCDC.
2017-01-15 downloaded from the CCDC.
;
_cell_angle_alpha 90.00
_cell_angle_beta 94.4891(7)
_cell_angle_gamma 90.00
_cell_formula_units_Z 4
_cell_length_a 7.40984(6)
_cell_length_b 12.03342(9)
_cell_length_c 16.56423(14)
_cell_measurement_reflns_used 19958
_cell_measurement_temperature 110(2)
_cell_measurement_theta_max 37.5908
_cell_measurement_theta_min 3.2295
_cell_volume 1472.43(2)
_computing_cell_refinement
;
CrysAlisPro, Oxford Diffraction Ltd.,
Version 1.171.33.41 (release 06-05-2009 CrysAlis171 .NET)
(compiled May  6 2009,17:20:42)
;
_computing_data_collection
;
CrysAlisPro, Oxford Diffraction Ltd.,
Version 1.171.33.41 (release 06-05-2009 CrysAlis171 .NET)
(compiled May  6 2009,17:20:42)
;
_computing_data_reduction
;
CrysAlisPro, Oxford Diffraction Ltd.,
Version 1.171.33.41 (release 06-05-2009 CrysAlis171 .NET)
(compiled May  6 2009,17:20:42)
;
_computing_structure_refinement 'SHELXL-97 (Sheldrick, 1997)'
_computing_structure_solution 'SIR_92 (Altomare et al., 1994)'
_diffrn_ambient_temperature 110(2)
_diffrn_detector_area_resol_mean 10.4508
_diffrn_measured_fraction_theta_full 0.999
_diffrn_measured_fraction_theta_max 0.999
_diffrn_measurement_device_type 'SuperNova, Dual, Cu at zero, Atlas'
_diffrn_measurement_method oscillations
_diffrn_radiation_monochromator graphite
_diffrn_radiation_source 'Enhance (Mo) X-ray Source'
_diffrn_radiation_type MoK\a
_diffrn_radiation_wavelength 0.71073
_diffrn_reflns_av_R_equivalents 0.0320
_diffrn_reflns_av_sigmaI/netI 0.0719
_diffrn_reflns_limit_h_max 12
_diffrn_reflns_limit_h_min -12
_diffrn_reflns_limit_k_max 19
_diffrn_reflns_limit_k_min -19
_diffrn_reflns_limit_l_max 27
_diffrn_reflns_limit_l_min -27
_diffrn_reflns_number 34417
_diffrn_reflns_theta_full 36.15
_diffrn_reflns_theta_max 36.15
_diffrn_reflns_theta_min 3.24
_exptl_absorpt_coefficient_mu 12.201
_exptl_absorpt_correction_T_max 0.310
_exptl_absorpt_correction_T_min 0.120
_exptl_absorpt_correction_type analytical
_exptl_absorpt_process_details
;
CrysAlisPro, Oxford Diffraction Ltd.,
Version 1.171.33.41 (release 06-05-2009 CrysAlis171 .NET)
(compiled May  6 2009,17:20:42)
Analytical numeric absorption correction using a multifaceted crystal
            model based on expressions derived by R.C. Clark & J.S. Reid.
(Clark, R. C. & Reid, J. S. (1995). Acta Cryst. A51, 887-897)
;
_exptl_crystal_colour colorless
_exptl_crystal_density_diffrn 2.895
_exptl_crystal_density_method 'not measured'
_exptl_crystal_description prism
_exptl_crystal_F_000 1184
_exptl_crystal_size_max 0.2800
_exptl_crystal_size_mid 0.1928
_exptl_crystal_size_min 0.1145
_refine_diff_density_max 1.371
_refine_diff_density_min -1.446
_refine_diff_density_rms 0.164
_refine_ls_extinction_method none
_refine_ls_goodness_of_fit_ref 1.020
_refine_ls_hydrogen_treatment constr
_refine_ls_matrix_type full
_refine_ls_number_parameters 190
_refine_ls_number_reflns 7057
_refine_ls_number_restraints 0
_refine_ls_restrained_S_all 1.020
_refine_ls_R_factor_all 0.0301
_refine_ls_R_factor_gt 0.0242
_refine_ls_shift/su_max 0.002
_refine_ls_shift/su_mean 0.000
_refine_ls_structure_factor_coef Fsqd
_refine_ls_weighting_details 'calc w=1/[\s^2^(Fo^2^)+(0.0322P)^2^+0.5243P] where P=(Fo^2^+2Fc^2^)/3'
_refine_ls_weighting_scheme calc
_refine_ls_wR_factor_gt 0.0562
_refine_ls_wR_factor_ref 0.0578
_reflns_number_gt 6166
_reflns_number_total 7057
_reflns_threshold_expression >2sigma(I)
_cod_data_source_file c6ra28197d2.cif
_cod_data_source_block ma298
_cod_original_sg_symbol_H-M '	P 21/c '
_cod_database_code 7227510

loop_
_symmetry_equiv_pos_as_xyz
'x, y, z'
'-x, y+1/2, -z+1/2'
'-x, -y, -z'
'x, -y-1/2, z-1/2'

loop_
_atom_site_label
_atom_site_type_symbol
_atom_site_fract_x
_atom_site_fract_y
_atom_site_fract_z
_atom_site_U_iso_or_equiv
_atom_site_adp_type
_atom_site_occupancy
_atom_site_symmetry_multiplicity
_atom_site_calc_flag
_atom_site_refinement_flags
Ag1 Ag 0.324372(18) 0.428034(12) 0.277140(8) 0.01597(3) Uani 1 1 d .
Br4 Br 0.95811(2) 0.454646(14) 0.620196(11) 0.01499(4) Uani 1 1 d .
Br1 Br 1.02087(2) 0.248080(14) 0.402622(10) 0.01231(3) Uani 1 1 d .
Br3 Br 0.73824(2) 0.021544(14) 0.514092(11) 0.01548(4) Uani 1 1 d .
Br2 Br 0.47389(3) 0.300923(19) 0.622634(12) 0.02121(4) Uani 1 1 d .
C9 C 0.8741(2) 0.11786(13) 0.58383(10) 0.0109(2) Uani 1 1 d .
N7 N 1.08983(19) 0.13996(12) 0.69748(9) 0.0120(2) Uani 1 1 d .
C8 C 0.9915(2) 0.07456(14) 0.64581(10) 0.0126(3) Uani 1 1 d .
H8 H 1.0019 -0.0038 0.6515 0.015 Uiso 1 1 calc R
C2 C 0.6783(2) 0.34871(14) 0.37019(10) 0.0125(3) Uani 1 1 d .
H2 H 0.7179 0.3575 0.3174 0.015 Uiso 1 1 calc R
N1 N 0.5139(2) 0.38598(12) 0.38526(9) 0.0140(2) Uani 1 1 d .
C5 C 0.5647(2) 0.32020(14) 0.52087(10) 0.0119(3) Uani 1 1 d .
C3 C 0.7919(2) 0.29773(13) 0.42927(10) 0.0103(2) Uani 1 1 d .
C12 C 1.0733(2) 0.25062(13) 0.69021(10) 0.0112(3) Uani 1 1 d .
H12 H 1.1400 0.2973 0.7280 0.013 Uiso 1 1 calc R
C10 C 0.8584(2) 0.23249(13) 0.57313(10) 0.0098(2) Uani 1 1 d .
C11 C 0.9612(2) 0.29822(13) 0.62881(10) 0.0105(2) Uani 1 1 d .
C4 C 0.7379(2) 0.28262(13) 0.50733(10) 0.0096(2) Uani 1 1 d .
C6 C 0.4576(2) 0.37145(14) 0.45945(11) 0.0137(3) Uani 1 1 d .
H6 H 0.3406 0.3971 0.4703 0.016 Uiso 1 1 calc R
O15 O 0.3722(2) 0.59430(15) 0.19395(10) 0.0263(3) Uani 1 1 d .
N13 N 0.5416(2) 0.58697(14) 0.19265(10) 0.0171(3) Uani 1 1 d .
O14 O 0.6193(3) 0.49945(16) 0.21638(12) 0.0337(4) Uani 1 1 d .
O16 O 0.6303(2) 0.66706(14) 0.16873(11) 0.0275(3) Uani 1 1 d .

loop_
_atom_site_aniso_label
_atom_site_aniso_U_11
_atom_site_aniso_U_22
_atom_site_aniso_U_33
_atom_site_aniso_U_23
_atom_site_aniso_U_13
_atom_site_aniso_U_12
Ag1 0.01277(5) 0.01998(6) 0.01416(6) 0.00136(4) -0.00521(4) -0.00127(4)
Br4 0.01529(7) 0.00938(7) 0.01977(8) -0.00090(5) -0.00196(6) -0.00023(5)
Br1 0.01048(6) 0.01428(7) 0.01244(7) 0.00162(5) 0.00263(5) 0.00169(5)
Br3 0.01679(7) 0.01208(7) 0.01639(8) -0.00061(5) -0.00622(6) -0.00276(6)
Br2 0.01469(8) 0.03341(11) 0.01638(9) 0.00383(7) 0.00666(6) 0.00532(7)
C9 0.0104(6) 0.0115(6) 0.0105(6) 0.0004(5) -0.0011(5) -0.0016(5)
N7 0.0113(5) 0.0145(6) 0.0097(6) 0.0013(4) -0.0016(4) 0.0002(5)
C8 0.0145(6) 0.0119(6) 0.0109(6) 0.0014(5) -0.0021(5) 0.0001(5)
C2 0.0119(6) 0.0140(6) 0.0113(6) 0.0021(5) -0.0013(5) 0.0005(5)
N1 0.0121(6) 0.0132(6) 0.0161(6) 0.0020(5) -0.0037(5) 0.0006(5)
C5 0.0088(6) 0.0144(6) 0.0124(7) 0.0007(5) 0.0006(5) 0.0004(5)
C3 0.0094(6) 0.0109(6) 0.0106(6) 0.0008(5) -0.0001(5) 0.0002(5)
C12 0.0101(6) 0.0130(6) 0.0104(6) 0.0003(5) -0.0003(5) -0.0007(5)
C10 0.0087(5) 0.0109(6) 0.0099(6) 0.0008(5) 0.0009(5) 0.0004(5)
C11 0.0105(6) 0.0102(6) 0.0108(6) -0.0002(5) 0.0011(5) 0.0005(5)
C4 0.0084(5) 0.0099(6) 0.0103(6) 0.0008(5) -0.0008(5) 0.0003(5)
C6 0.0095(6) 0.0141(7) 0.0172(7) 0.0010(5) -0.0014(5) 0.0021(5)
O15 0.0173(6) 0.0310(8) 0.0297(8) 0.0093(6) -0.0029(6) -0.0029(6)
N13 0.0199(7) 0.0179(7) 0.0128(6) -0.0007(5) -0.0027(5) -0.0014(5)
O14 0.0389(10) 0.0311(8) 0.0324(9) 0.0164(7) 0.0105(7) 0.0163(8)
O16 0.0239(7) 0.0233(7) 0.0353(9) 0.0010(6) 0.0021(6) -0.0101(6)

loop_
_atom_type_symbol
_atom_type_description
_atom_type_scat_dispersion_real
_atom_type_scat_dispersion_imag
_atom_type_scat_source
C C 0.0033 0.0016 'International Tables Vol C Tables 4.2.6.8 and 6.1.1.4'
H H 0.0000 0.0000 'International Tables Vol C Tables 4.2.6.8 and 6.1.1.4'
N N 0.0061 0.0033 'International Tables Vol C Tables 4.2.6.8 and 6.1.1.4'
O O 0.0106 0.0060 'International Tables Vol C Tables 4.2.6.8 and 6.1.1.4'
Br Br -0.2901 2.4595 'International Tables Vol C Tables 4.2.6.8 and 6.1.1.4'
Ag Ag -0.8971 1.1015 'International Tables Vol C Tables 4.2.6.8 and 6.1.1.4'

loop_
_geom_angle_atom_site_label_1
_geom_angle_atom_site_label_2
_geom_angle_atom_site_label_3
_geom_angle
_geom_angle_site_symmetry_1
_geom_angle_site_symmetry_3
N1 Ag1 N7 142.30(5) . 4_465
N1 Ag1 O15 121.28(5) . .
N7 Ag1 O15 96.05(5) 4_465 .
C8 C9 C10 120.30(15) . .
C8 C9 Br3 119.82(12) . .
C10 C9 Br3 119.87(12) . .
C8 N7 C12 119.07(14) . .
C8 N7 Ag1 121.23(11) . 4_666
C12 N7 Ag1 118.28(11) . 4_666
N7 C8 C9 121.96(15) . .
N7 C8 H8 119.0 . .
C9 C8 H8 119.0 . .
N1 C2 C3 121.92(16) . .
N1 C2 H2 119.0 . .
C3 C2 H2 119.0 . .
C2 N1 C6 118.70(15) . .
C2 N1 Ag1 116.60(12) . .
C6 N1 Ag1 122.73(11) . .
C6 C5 C4 120.51(15) . .
C6 C5 Br2 119.30(12) . .
C4 C5 Br2 120.20(12) . .
C2 C3 C4 120.70(15) . .
C2 C3 Br1 118.99(12) . .
C4 C3 Br1 120.31(12) . .
N7 C12 C11 121.41(15) . .
N7 C12 H12 119.3 . .
C11 C12 H12 119.3 . .
C9 C10 C11 116.17(15) . .
C9 C10 C4 122.39(14) . .
C11 C10 C4 121.44(14) . .
C12 C11 C10 121.05(15) . .
C12 C11 Br4 118.07(12) . .
C10 C11 Br4 120.84(12) . .
C3 C4 C5 116.15(14) . .
C3 C4 C10 122.32(14) . .
C5 C4 C10 121.50(14) . .
N1 C6 C5 122.01(15) . .
N1 C6 H6 119.0 . .
C5 C6 H6 119.0 . .
N13 O15 Ag1 98.02(12) . .
O16 N13 O14 120.66(19) . .
O16 N13 O15 120.07(17) . .
O14 N13 O15 119.26(18) . .

loop_
_geom_bond_atom_site_label_1
_geom_bond_atom_site_label_2
_geom_bond_distance
_geom_bond_site_symmetry_2
Ag1 N1 2.2455(15) .
Ag1 N7 2.2521(14) 4_465
Ag1 O15 2.4706(16) .
Br4 C11 1.8877(16) .
Br1 C3 1.8835(16) .
Br3 C9 1.8734(16) .
Br2 C5 1.8776(17) .
C9 C8 1.393(2) .
C9 C10 1.394(2) .
N7 C8 1.336(2) .
N7 C12 1.342(2) .
N7 Ag1 2.2521(14) 4_666
C8 H8 0.9500 .
C2 N1 1.340(2) .
C2 C3 1.383(2) .
C2 H2 0.9500 .
N1 C6 1.340(2) .
C5 C6 1.385(2) .
C5 C4 1.396(2) .
C3 C4 1.395(2) .
C12 C11 1.386(2) .
C12 H12 0.9500 .
C10 C11 1.395(2) .
C10 C4 1.482(2) .
C6 H6 0.9500 .
O15 N13 1.260(2) .
N13 O16 1.248(2) .
N13 O14 1.249(2) .

loop_
_geom_torsion_atom_site_label_1
_geom_torsion_atom_site_label_2
_geom_torsion_atom_site_label_3
_geom_torsion_atom_site_label_4
_geom_torsion
_geom_torsion_site_symmetry_1
C12 N7 C8 C9 0.9(3) .
Ag1 N7 C8 C9 -165.22(13) 4_666
C10 C9 C8 N7 1.1(3) .
Br3 C9 C8 N7 -179.35(13) .
C3 C2 N1 C6 -1.2(3) .
C3 C2 N1 Ag1 -165.68(13) .
N7 Ag1 N1 C2 99.06(14) 4_465
O15 Ag1 N1 C2 -71.88(14) .
N7 Ag1 N1 C6 -64.76(17) 4_465
O15 Ag1 N1 C6 124.30(14) .
N1 C2 C3 C4 0.4(3) .
N1 C2 C3 Br1 -179.92(13) .
C8 N7 C12 C11 -2.1(2) .
Ag1 N7 C12 C11 164.46(12) 4_666
C8 C9 C10 C11 -1.9(2) .
Br3 C9 C10 C11 178.57(12) .
C8 C9 C10 C4 178.96(15) .
Br3 C9 C10 C4 -0.6(2) .
N7 C12 C11 C10 1.2(2) .
N7 C12 C11 Br4 -176.45(12) .
C9 C10 C11 C12 0.8(2) .
C4 C10 C11 C12 179.92(15) .
C9 C10 C11 Br4 178.40(12) .
C4 C10 C11 Br4 -2.5(2) .
C2 C3 C4 C5 0.9(2) .
Br1 C3 C4 C5 -178.80(12) .
C2 C3 C4 C10 -177.51(15) .
Br1 C3 C4 C10 2.8(2) .
C6 C5 C4 C3 -1.4(2) .
Br2 C5 C4 C3 178.25(12) .
C6 C5 C4 C10 177.00(15) .
Br2 C5 C4 C10 -3.4(2) .
C9 C10 C4 C3 -84.6(2) .
C11 C10 C4 C3 96.28(19) .
C9 C10 C4 C5 97.1(2) .
C11 C10 C4 C5 -82.0(2) .
C2 N1 C6 C5 0.6(3) .
Ag1 N1 C6 C5 164.13(13) .
C4 C5 C6 N1 0.7(3) .
Br2 C5 C6 N1 -178.96(13) .
N1 Ag1 O15 N13 41.26(14) .
N7 Ag1 O15 N13 -133.18(12) 4_465
Ag1 O15 N13 O16 -166.84(15) .
Ag1 O15 N13 O14 12.3(2) .
